data_7108374
loop_
_publ_author_name
'Kuruppanthara N. Vijayadas'
'Hilda C. Davis'
'Amol S. Kotmale'
'Rupesh L. Gawade'
'Vedavati G. Puranik'
'Pattuparambil R. Rajamohanan'
'Gangadhar J. Sanjayan'

_publ_section_title
;
 An unusual conformational similarity of two peptide folds featuring
 sulfonamide and carboxamide on the backbone
;
_journal_name_full Chem.Commun.
_journal_page_first 9747
_journal_paper_doi 10.1039/c2cc34533a
_journal_volume 48
_journal_year 2012
_chemical_formula_sum 'C13 H19 N3 O4 S'
_chemical_formula_weight 313.37
_chemical_melting_point 446.1(10)
_chemical_name_common Peptide
_chemical_name_systematic
;
?
;
_space_group_IT_number 15
_symmetry_cell_setting monoclinic
_symmetry_space_group_name_Hall '-C 2yc'
_symmetry_space_group_name_H-M 'C 1 2/c 1'
_atom_sites_solution_hydrogens geom
_atom_sites_solution_primary direct
_atom_sites_solution_secondary difmap
_audit_creation_method SHELXL-97
_cell_angle_alpha 90.00
_cell_angle_beta 129.3180(10)
_cell_angle_gamma 90.00
_cell_formula_units_Z 16
_cell_length_a 34.8270(8)
_cell_length_b 8.3408(4)
_cell_length_c 26.8610(9)
_cell_measurement_reflns_used 6934
_cell_measurement_temperature 90(2)
_cell_measurement_theta_max 28.263
_cell_measurement_theta_min 2.339
_cell_volume 6036.5(4)
_computing_cell_refinement 'BRUKER SAINT'
_computing_data_collection 'BRUKER SMART'
_computing_data_reduction 'BRUKER SAINT'
_computing_molecular_graphics 'SHELXTL, PyMOL and PLATON'
_computing_publication_material SHELXTL
_computing_structure_refinement 'SHELXL-97 (Sheldrick, 1997)'
_computing_structure_solution 'SHELXS-97 (Sheldrick, 1990)'
_diffrn_ambient_temperature 90(2)
_diffrn_measured_fraction_theta_full 0.998
_diffrn_measured_fraction_theta_max 0.998
_diffrn_measurement_device 'Bruker Smart APEX'
_diffrn_measurement_device_type 'CCD Area Detector'
_diffrn_measurement_method 'Omega Scan'
_diffrn_radiation_monochromator graphite
_diffrn_radiation_source 'fine-focus sealed tube'
_diffrn_radiation_type MoK\a
_diffrn_radiation_wavelength 0.71073
_diffrn_reflns_av_R_equivalents 0.0396
_diffrn_reflns_av_sigmaI/netI 0.0414
_diffrn_reflns_limit_h_max 30
_diffrn_reflns_limit_h_min -41
_diffrn_reflns_limit_k_max 9
_diffrn_reflns_limit_k_min -9
_diffrn_reflns_limit_l_max 31
_diffrn_reflns_limit_l_min -30
_diffrn_reflns_number 14623
_diffrn_reflns_theta_full 25.00
_diffrn_reflns_theta_max 25.00
_diffrn_reflns_theta_min 1.54
_exptl_absorpt_coefficient_mu 0.234
_exptl_absorpt_correction_T_max 0.9725
_exptl_absorpt_correction_T_min 0.9460
_exptl_absorpt_correction_type multi-scan
_exptl_absorpt_process_details 'Bruker SADABS'
_exptl_crystal_colour colourless
_exptl_crystal_density_diffrn 1.379
_exptl_crystal_density_method 'not measured'
_exptl_crystal_description needle
_exptl_crystal_F_000 2656
_exptl_crystal_size_max 0.24
_exptl_crystal_size_mid 0.14
_exptl_crystal_size_min 0.12
_refine_diff_density_max 0.626
_refine_diff_density_min -0.879
_refine_diff_density_rms 0.068
_refine_ls_extinction_method none
_refine_ls_goodness_of_fit_ref 1.175
_refine_ls_hydrogen_treatment riding
_refine_ls_matrix_type full
_refine_ls_number_parameters 382
_refine_ls_number_reflns 5300
_refine_ls_number_restraints 0
_refine_ls_restrained_S_all 1.175
_refine_ls_R_factor_all 0.0616
_refine_ls_R_factor_gt 0.0563
_refine_ls_shift/su_max 0.001
_refine_ls_shift/su_mean 0.000
_refine_ls_structure_factor_coef Fsqd
_refine_ls_weighting_details 'calc w=1/[\s^2^(Fo^2^)+(0.0361P)^2^+20.3184P] where P=(Fo^2^+2Fc^2^)/3'
_refine_ls_weighting_scheme calc
_refine_ls_wR_factor_gt 0.1238
_refine_ls_wR_factor_ref 0.1264
_reflns_number_gt 4895
_reflns_number_total 5300
_reflns_threshold_expression >2sigma(I)
_cod_data_source_file c2cc34533a.txt
_cod_data_source_block compound6
_cod_depositor_comments
;
The following automatic conversions were performed:

'_chemical_melting_point' value '172-174 degree centigrade' was
changed to '446.1(10)' - it was converted from degrees Celsius(C) to
Kelvins(K), the average value was taken and precision was estimated.

Automatic conversion script
Id: cif_fix_values 1715 2011-07-08 13:25:40Z adriana 
;
_cod_original_sg_symbol_H-M C2/c
_cod_database_code 7108374

loop_
_symmetry_equiv_pos_as_xyz
'x, y, z'
'-x, y, -z+1/2'
'x+1/2, y+1/2, z'
'-x+1/2, y+1/2, -z+1/2'
'-x, -y, -z'
'x, -y, z-1/2'
'-x+1/2, -y+1/2, -z'
'x+1/2, -y+1/2, z-1/2'

loop_
_atom_site_label
_atom_site_type_symbol
_atom_site_fract_x
_atom_site_fract_y
_atom_site_fract_z
_atom_site_U_iso_or_equiv
_atom_site_adp_type
_atom_site_occupancy
_atom_site_symmetry_multiplicity
_atom_site_calc_flag
_atom_site_refinement_flags
S1 S 0.12384(3) 1.07199(8) 0.16980(3) 0.01523(18) Uani 1 1 d .
O1 O 0.03534(8) 0.5052(3) 0.10784(10) 0.0252(5) Uani 1 1 d .
O2 O 0.08365(8) 1.0754(2) 0.10157(9) 0.0206(5) Uani 1 1 d .
O3 O 0.16524(8) 1.1760(2) 0.19613(10) 0.0222(5) Uani 1 1 d .
O4 O 0.10947(8) 1.2631(3) 0.33616(9) 0.0241(5) Uani 1 1 d .
N1 N 0.06520(8) 0.7559(3) 0.11470(11) 0.0170(5) Uani 1 1 d .
H1 H 0.0554 0.8537 0.0992 0.020 Uiso 1 1 calc R
N2 N 0.09838(8) 1.1137(3) 0.20166(11) 0.0143(5) Uani 1 1 d .
H2 H 0.0669 1.1410 0.1747 0.017 Uiso 1 1 calc R
N3 N 0.07779(9) 1.3699(3) 0.24015(11) 0.0168(5) Uani 1 1 d .
H3 H 0.0737 1.3588 0.2045 0.020 Uiso 1 1 calc R
C1 C 0.02864(10) 0.6421(4) 0.08680(13) 0.0177(6) Uani 1 1 d .
C2 C 0.11636(10) 0.7365(3) 0.16495(13) 0.0151(6) Uani 1 1 d .
C3 C 0.14751(10) 0.8723(3) 0.19136(13) 0.0157(6) Uani 1 1 d .
C4 C 0.19871(10) 0.8540(4) 0.23714(14) 0.0177(6) Uani 1 1 d .
H4 H 0.2195 0.9459 0.2533 0.021 Uiso 1 1 calc R
C5 C 0.21960(11) 0.7037(4) 0.25935(14) 0.0189(6) Uani 1 1 d .
H5 H 0.2546 0.6918 0.2905 0.023 Uiso 1 1 calc R
C6 C 0.18880(11) 0.5704(4) 0.23549(14) 0.0189(6) Uani 1 1 d .
H6 H 0.2028 0.4670 0.2516 0.023 Uiso 1 1 calc R
C7 C 0.13825(11) 0.5859(3) 0.18879(13) 0.0167(6) Uani 1 1 d .
H7 H 0.1179 0.4928 0.1725 0.020 Uiso 1 1 calc R
C8 C 0.12154(10) 1.1116(4) 0.27103(13) 0.0162(6) Uani 1 1 d .
C9 C 0.17797(11) 1.1296(4) 0.31658(14) 0.0266(7) Uani 1 1 d .
H9A H 0.1928 1.0355 0.3127 0.040 Uiso 1 1 calc R
H9B H 0.1904 1.1385 0.3610 0.040 Uiso 1 1 calc R
H9C H 0.1869 1.2263 0.3053 0.040 Uiso 1 1 calc R
C10 C 0.10690(13) 0.9561(4) 0.28495(15) 0.0284(7) Uani 1 1 d .
H10A H 0.0706 0.9484 0.2567 0.043 Uiso 1 1 calc R
H10B H 0.1205 0.9553 0.3300 0.043 Uiso 1 1 calc R
H10C H 0.1201 0.8648 0.2771 0.043 Uiso 1 1 calc R
C11 C 0.10140(10) 1.2558(4) 0.28438(13) 0.0157(6) Uani 1 1 d .
C12 C 0.05833(12) 1.5134(4) 0.24837(15) 0.0245(7) Uani 1 1 d .
H12A H 0.0240 1.4942 0.2307 0.037 Uiso 1 1 calc R
H12B H 0.0592 1.6034 0.2256 0.037 Uiso 1 1 calc R
H12C H 0.0787 1.5390 0.2943 0.037 Uiso 1 1 calc R
C13 C -0.02089(11) 0.6987(4) 0.02735(14) 0.0255(7) Uani 1 1 d .
H13A H -0.0231 0.6796 -0.0104 0.038 Uiso 1 1 calc R
H13B H -0.0245 0.8137 0.0311 0.038 Uiso 1 1 calc R
H13C H -0.0474 0.6398 0.0226 0.038 Uiso 1 1 calc R
S1A S 0.18458(2) 0.20138(8) 0.52405(3) 0.01360(17) Uiso 1 1 d .
O1A O 0.14872(8) 0.7169(3) 0.40206(10) 0.0290(5) Uani 1 1 d .
O2A O 0.21915(7) 0.1844(2) 0.51216(9) 0.0175(4) Uani 1 1 d .
O3A O 0.19085(7) 0.1049(2) 0.57281(9) 0.0190(4) Uani 1 1 d .
O4A O 0.00341(8) 0.0457(3) 0.36409(11) 0.0309(6) Uani 1 1 d .
N1A N 0.19606(9) 0.5095(3) 0.46831(11) 0.0164(5) Uani 1 1 d .
H1A H 0.2141 0.4266 0.4739 0.020 Uiso 1 1 calc R
N2A N 0.13112(8) 0.1616(3) 0.45538(11) 0.0136(5) Uani 1 1 d .
H2A H 0.1313 0.1270 0.4246 0.016 Uiso 1 1 calc R
N3A N 0.06994(9) -0.0867(3) 0.38980(11) 0.0182(5) Uani 1 1 d .
H3A H 0.1023 -0.0864 0.4117 0.022 Uiso 1 1 calc R
C1A C 0.17721(10) 0.6061(4) 0.41644(13) 0.0180(6) Uani 1 1 d .
C2A C 0.18852(10) 0.5340(3) 0.51346(13) 0.0147(6) Uani 1 1 d .
C3A C 0.18515(10) 0.4046(3) 0.54448(13) 0.0145(6) Uani 1 1 d .
C4A C 0.18002(10) 0.4335(3) 0.59093(13) 0.0178(6) Uani 1 1 d .
H4A H 0.1797 0.3460 0.6133 0.021 Uiso 1 1 calc R
C5A C 0.17530(11) 0.5889(4) 0.60493(14) 0.0219(7) Uani 1 1 d .
H5A H 0.1704 0.6078 0.6355 0.026 Uiso 1 1 calc R
C6A C 0.17775(11) 0.7160(4) 0.57388(14) 0.0217(7) Uani 1 1 d .
H6A H 0.1743 0.8224 0.5831 0.026 Uiso 1 1 calc R
C7A C 0.18515(11) 0.6906(4) 0.53001(14) 0.0199(6) Uani 1 1 d .
H7A H 0.1880 0.7798 0.5106 0.024 Uiso 1 1 calc R
C8A C 0.08180(10) 0.1777(3) 0.43910(13) 0.0162(6) Uani 1 1 d .
C9A C 0.05883(11) 0.3389(4) 0.40568(15) 0.0242(7) Uani 1 1 d .
H9A1 H 0.0795 0.4263 0.4355 0.036 Uiso 1 1 calc R
H9A2 H 0.0254 0.3471 0.3924 0.036 Uiso 1 1 calc R
H9A3 H 0.0569 0.3466 0.3677 0.036 Uiso 1 1 calc R
C10A C 0.08306(11) 0.1590(4) 0.49702(14) 0.0245(7) Uani 1 1 d .
H10D H 0.1000 0.0588 0.5196 0.037 Uiso 1 1 calc R
H10E H 0.0491 0.1566 0.4820 0.037 Uiso 1 1 calc R
H10F H 0.1010 0.2496 0.5264 0.037 Uiso 1 1 calc R
C11A C 0.04853(10) 0.0394(4) 0.39344(13) 0.0180(6) Uani 1 1 d .
C12A C 0.04113(12) -0.2253(4) 0.35043(15) 0.0267(7) Uani 1 1 d .
H12D H 0.0180 -0.2557 0.3580 0.040 Uiso 1 1 calc R
H12E H 0.0636 -0.3151 0.3619 0.040 Uiso 1 1 calc R
H12F H 0.0224 -0.1986 0.3049 0.040 Uiso 1 1 calc R
C13A C 0.19337(11) 0.5674(4) 0.37762(14) 0.0214(7) Uani 1 1 d .
H13D H 0.1646 0.5715 0.3317 0.032 Uiso 1 1 calc R
H13E H 0.2078 0.4596 0.3887 0.032 Uiso 1 1 calc R
H13F H 0.2182 0.6457 0.3871 0.032 Uiso 1 1 calc R

loop_
_atom_site_aniso_label
_atom_site_aniso_U_11
_atom_site_aniso_U_22
_atom_site_aniso_U_33
_atom_site_aniso_U_23
_atom_site_aniso_U_13
_atom_site_aniso_U_12
S1 0.0200(4) 0.0097(4) 0.0204(4) 0.0007(3) 0.0149(3) 0.0003(3)
O1 0.0201(11) 0.0213(12) 0.0280(12) 0.0043(9) 0.0123(10) -0.0032(9)
O2 0.0305(12) 0.0146(11) 0.0192(10) 0.0024(8) 0.0169(10) 0.0038(9)
O3 0.0268(11) 0.0134(11) 0.0341(12) 0.0007(9) 0.0230(10) -0.0016(9)
O4 0.0283(12) 0.0288(13) 0.0173(10) 0.0038(9) 0.0155(10) 0.0064(10)
N1 0.0158(12) 0.0118(12) 0.0197(12) 0.0016(10) 0.0094(11) 0.0028(10)
N2 0.0123(11) 0.0128(12) 0.0154(12) 0.0021(9) 0.0075(10) 0.0041(9)
N3 0.0201(12) 0.0154(13) 0.0160(12) 0.0001(10) 0.0120(11) 0.0036(10)
C1 0.0169(14) 0.0216(17) 0.0164(14) -0.0012(12) 0.0115(13) -0.0008(12)
C2 0.0170(14) 0.0158(15) 0.0190(14) -0.0020(12) 0.0145(13) -0.0012(11)
C3 0.0206(15) 0.0126(15) 0.0202(14) 0.0011(12) 0.0160(13) 0.0022(12)
C4 0.0177(14) 0.0144(15) 0.0245(15) -0.0040(12) 0.0150(13) -0.0037(12)
C5 0.0146(14) 0.0207(16) 0.0205(15) -0.0004(12) 0.0107(13) 0.0026(12)
C6 0.0236(15) 0.0148(15) 0.0223(15) 0.0035(12) 0.0165(13) 0.0066(12)
C7 0.0197(15) 0.0124(15) 0.0202(14) -0.0017(12) 0.0137(13) -0.0021(12)
C8 0.0175(14) 0.0174(15) 0.0138(13) 0.0018(11) 0.0100(12) 0.0030(12)
C9 0.0201(16) 0.0337(19) 0.0188(15) -0.0024(14) 0.0089(13) 0.0078(14)
C10 0.042(2) 0.0206(17) 0.0270(17) 0.0073(14) 0.0238(16) 0.0035(15)
C11 0.0137(14) 0.0189(15) 0.0156(14) 0.0000(12) 0.0098(12) -0.0012(12)
C12 0.0251(16) 0.0208(17) 0.0244(16) -0.0010(13) 0.0142(14) 0.0081(13)
C13 0.0209(16) 0.0265(18) 0.0225(16) 0.0014(13) 0.0106(14) -0.0015(13)
O1A 0.0383(13) 0.0254(13) 0.0264(12) 0.0137(10) 0.0220(11) 0.0184(11)
O2A 0.0159(10) 0.0121(10) 0.0243(10) 0.0025(8) 0.0126(9) 0.0012(8)
O3A 0.0234(11) 0.0123(10) 0.0200(10) 0.0036(8) 0.0131(9) 0.0012(8)
O4A 0.0151(11) 0.0376(14) 0.0351(13) -0.0117(11) 0.0136(10) -0.0035(10)
N1A 0.0181(12) 0.0139(13) 0.0176(12) 0.0031(10) 0.0115(11) 0.0039(10)
N2A 0.0162(12) 0.0126(12) 0.0149(11) -0.0047(9) 0.0112(10) -0.0022(10)
N3A 0.0153(12) 0.0158(13) 0.0209(13) -0.0052(10) 0.0103(11) -0.0046(10)
C1A 0.0168(14) 0.0150(15) 0.0187(14) 0.0025(12) 0.0096(12) 0.0009(12)
C2A 0.0132(13) 0.0131(15) 0.0150(13) 0.0009(11) 0.0075(12) -0.0002(11)
C3A 0.0118(13) 0.0136(15) 0.0126(13) -0.0012(11) 0.0051(11) -0.0013(11)
C4A 0.0222(15) 0.0129(15) 0.0162(14) -0.0006(11) 0.0113(13) -0.0051(12)
C5A 0.0308(17) 0.0170(16) 0.0204(15) -0.0042(12) 0.0174(14) -0.0031(13)
C6A 0.0275(16) 0.0131(15) 0.0214(15) -0.0017(12) 0.0141(14) -0.0015(13)
C7A 0.0217(15) 0.0130(15) 0.0191(14) -0.0001(12) 0.0101(13) -0.0030(12)
C8A 0.0147(14) 0.0148(15) 0.0204(14) -0.0022(12) 0.0117(12) 0.0009(11)
C9A 0.0213(16) 0.0197(17) 0.0330(17) 0.0023(14) 0.0178(15) 0.0057(13)
C10A 0.0214(16) 0.0339(19) 0.0245(16) -0.0081(14) 0.0175(14) -0.0074(14)
C11A 0.0164(15) 0.0220(16) 0.0163(14) 0.0004(12) 0.0107(12) 0.0006(12)
C12A 0.0285(17) 0.0223(17) 0.0320(18) -0.0100(14) 0.0204(15) -0.0086(14)
C13A 0.0210(15) 0.0217(17) 0.0218(15) 0.0033(13) 0.0136(13) 0.0005(13)

loop_
_atom_type_symbol
_atom_type_description
_atom_type_scat_dispersion_real
_atom_type_scat_dispersion_imag
_atom_type_scat_source
C C 0.0033 0.0016 'International Tables Vol C Tables 4.2.6.8 and 6.1.1.4'
H H 0.0000 0.0000 'International Tables Vol C Tables 4.2.6.8 and 6.1.1.4'
N N 0.0061 0.0033 'International Tables Vol C Tables 4.2.6.8 and 6.1.1.4'
O O 0.0106 0.0060 'International Tables Vol C Tables 4.2.6.8 and 6.1.1.4'
S S 0.1246 0.1234 'International Tables Vol C Tables 4.2.6.8 and 6.1.1.4'

loop_
_geom_angle_atom_site_label_1
_geom_angle_atom_site_label_2
_geom_angle_atom_site_label_3
_geom_angle
O3 S1 O2 118.77(13)
O3 S1 N2 109.17(12)
O2 S1 N2 104.67(12)
O3 S1 C3 107.01(13)
O2 S1 C3 107.98(13)
N2 S1 C3 108.97(12)
C1 N1 C2 128.3(3)
C1 N1 H1 115.9
C2 N1 H1 115.9
C8 N2 S1 128.13(19)
C8 N2 H2 115.9
S1 N2 H2 115.9
C11 N3 C12 122.5(2)
C11 N3 H3 118.7
C12 N3 H3 118.7
O1 C1 N1 123.5(3)
O1 C1 C13 122.4(3)
N1 C1 C13 114.0(3)
C7 C2 N1 122.4(3)
C7 C2 C3 118.0(3)
N1 C2 C3 119.6(3)
C4 C3 C2 120.2(3)
C4 C3 S1 117.4(2)
C2 C3 S1 122.4(2)
C5 C4 C3 120.7(3)
C5 C4 H4 119.6
C3 C4 H4 119.6
C4 C5 C6 119.1(3)
C4 C5 H5 120.4
C6 C5 H5 120.4
C7 C6 C5 120.9(3)
C7 C6 H6 119.5
C5 C6 H6 119.5
C6 C7 C2 120.9(3)
C6 C7 H7 119.5
C2 C7 H7 119.5
N2 C8 C10 108.4(2)
N2 C8 C9 113.8(2)
C10 C8 C9 110.3(3)
N2 C8 C11 108.4(2)
C10 C8 C11 109.5(2)
C9 C8 C11 106.3(2)
C8 C9 H9A 109.5
C8 C9 H9B 109.5
H9A C9 H9B 109.5
C8 C9 H9C 109.5
H9A C9 H9C 109.5
H9B C9 H9C 109.5
C8 C10 H10A 109.5
C8 C10 H10B 109.5
H10A C10 H10B 109.5
C8 C10 H10C 109.5
H10A C10 H10C 109.5
H10B C10 H10C 109.5
O4 C11 N3 123.0(3)
O4 C11 C8 119.2(2)
N3 C11 C8 117.8(2)
N3 C12 H12A 109.5
N3 C12 H12B 109.5
H12A C12 H12B 109.5
N3 C12 H12C 109.5
H12A C12 H12C 109.5
H12B C12 H12C 109.5
C1 C13 H13A 109.5
C1 C13 H13B 109.5
H13A C13 H13B 109.5
C1 C13 H13C 109.5
H13A C13 H13C 109.5
H13B C13 H13C 109.5
O3A S1A O2A 119.02(12)
O3A S1A N2A 109.00(12)
O2A S1A N2A 104.33(12)
O3A S1A C3A 106.77(13)
O2A S1A C3A 108.40(13)
N2A S1A C3A 109.06(12)
C1A N1A C2A 124.2(2)
C1A N1A H1A 117.9
C2A N1A H1A 117.9
C8A N2A S1A 126.64(18)
C8A N2A H2A 116.7
S1A N2A H2A 116.7
C11A N3A C12A 121.4(2)
C11A N3A H3A 119.3
C12A N3A H3A 119.3
O1A C1A N1A 122.4(3)
O1A C1A C13A 121.9(3)
N1A C1A C13A 115.6(3)
N1A C2A C7A 120.3(3)
N1A C2A C3A 121.8(3)
C7A C2A C3A 117.9(3)
C4A C3A C2A 120.2(3)
C4A C3A S1A 117.4(2)
C2A C3A S1A 122.3(2)
C5A C4A C3A 120.6(3)
C5A C4A H4A 119.7
C3A C4A H4A 119.7
C6A C5A C4A 119.3(3)
C6A C5A H5A 120.4
C4A C5A H5A 120.4
C7A C6A C5A 121.0(3)
C7A C6A H6A 119.5
C5A C6A H6A 119.5
C6A C7A C2A 120.8(3)
C6A C7A H7A 119.6
C2A C7A H7A 119.6
N2A C8A C9A 109.2(2)
N2A C8A C10A 114.0(2)
C9A C8A C10A 110.6(2)
N2A C8A C11A 108.2(2)
C9A C8A C11A 109.9(2)
C10A C8A C11A 104.7(2)
C8A C9A H9A1 109.5
C8A C9A H9A2 109.5
H9A1 C9A H9A2 109.5
C8A C9A H9A3 109.5
H9A1 C9A H9A3 109.5
H9A2 C9A H9A3 109.5
C8A C10A H10D 109.5
C8A C10A H10E 109.5
H10D C10A H10E 109.5
C8A C10A H10F 109.5
H10D C10A H10F 109.5
H10E C10A H10F 109.5
O4A C11A N3A 122.3(3)
O4A C11A C8A 119.1(3)
N3A C11A C8A 118.5(2)
N3A C12A H12D 109.5
N3A C12A H12E 109.5
H12D C12A H12E 109.5
N3A C12A H12F 109.5
H12D C12A H12F 109.5
H12E C12A H12F 109.5
C1A C13A H13D 109.5
C1A C13A H13E 109.5
H13D C13A H13E 109.5
C1A C13A H13F 109.5
H13D C13A H13F 109.5
H13E C13A H13F 109.5

loop_
_geom_bond_atom_site_label_1
_geom_bond_atom_site_label_2
_geom_bond_distance
S1 O3 1.428(2)
S1 O2 1.438(2)
S1 N2 1.613(2)
S1 C3 1.784(3)
O1 C1 1.229(4)
O4 C11 1.233(3)
N1 C1 1.369(4)
N1 C2 1.405(4)
N1 H1 0.8800
N2 C8 1.489(3)
N2 H2 0.8800
N3 C11 1.325(4)
N3 C12 1.460(4)
N3 H3 0.8800
C1 C13 1.503(4)
C2 C7 1.397(4)
C2 C3 1.410(4)
C3 C4 1.392(4)
C4 C5 1.380(4)
C4 H4 0.9500
C5 C6 1.388(4)
C5 H5 0.9500
C6 C7 1.375(4)
C6 H6 0.9500
C7 H7 0.9500
C8 C10 1.524(4)
C8 C9 1.528(4)
C8 C11 1.545(4)
C9 H9A 0.9800
C9 H9B 0.9800
C9 H9C 0.9800
C10 H10A 0.9800
C10 H10B 0.9800
C10 H10C 0.9800
C12 H12A 0.9800
C12 H12B 0.9800
C12 H12C 0.9800
C13 H13A 0.9800
C13 H13B 0.9800
C13 H13C 0.9800
S1A O3A 1.431(2)
S1A O2A 1.435(2)
S1A N2A 1.621(2)
S1A C3A 1.778(3)
O1A C1A 1.225(4)
O4A C11A 1.234(3)
N1A C1A 1.365(4)
N1A C2A 1.409(4)
N1A H1A 0.8800
N2A C8A 1.486(3)
N2A H2A 0.8800
N3A C11A 1.328(4)
N3A C12A 1.455(4)
N3A H3A 0.8800
C1A C13A 1.501(4)
C2A C7A 1.409(4)
C2A C3A 1.413(4)
C3A C4A 1.389(4)
C4A C5A 1.388(4)
C4A H4A 0.9500
C5A C6A 1.385(4)
C5A H5A 0.9500
C6A C7A 1.373(4)
C6A H6A 0.9500
C7A H7A 0.9500
C8A C9A 1.531(4)
C8A C10A 1.536(4)
C8A C11A 1.542(4)
C9A H9A1 0.9800
C9A H9A2 0.9800
C9A H9A3 0.9800
C10A H10D 0.9800
C10A H10E 0.9800
C10A H10F 0.9800
C12A H12D 0.9800
C12A H12E 0.9800
C12A H12F 0.9800
C13A H13D 0.9800
C13A H13E 0.9800
C13A H13F 0.9800

loop_
_geom_torsion_atom_site_label_1
_geom_torsion_atom_site_label_2
_geom_torsion_atom_site_label_3
_geom_torsion_atom_site_label_4
_geom_torsion
O3 S1 N2 C8 -58.2(3)
O2 S1 N2 C8 173.7(2)
C3 S1 N2 C8 58.4(3)
C2 N1 C1 O1 8.8(5)
C2 N1 C1 C13 -170.8(3)
C1 N1 C2 C7 8.4(4)
C1 N1 C2 C3 -173.8(3)
C7 C2 C3 C4 3.6(4)
N1 C2 C3 C4 -174.4(2)
C7 C2 C3 S1 -174.9(2)
N1 C2 C3 S1 7.2(4)
O3 S1 C3 C4 11.8(3)
O2 S1 C3 C4 140.8(2)
N2 S1 C3 C4 -106.1(2)
O3 S1 C3 C2 -169.7(2)
O2 S1 C3 C2 -40.7(3)
N2 S1 C3 C2 72.4(3)
C2 C3 C4 C5 -2.8(4)
S1 C3 C4 C5 175.8(2)
C3 C4 C5 C6 -0.1(4)
C4 C5 C6 C7 2.2(4)
C5 C6 C7 C2 -1.3(4)
N1 C2 C7 C6 176.3(3)
C3 C2 C7 C6 -1.6(4)
S1 N2 C8 C10 -100.3(3)
S1 N2 C8 C9 22.9(4)
S1 N2 C8 C11 140.9(2)
C12 N3 C11 O4 -1.3(4)
C12 N3 C11 C8 -178.4(3)
N2 C8 C11 O4 168.5(2)
C10 C8 C11 O4 50.4(3)
C9 C8 C11 O4 -68.8(3)
N2 C8 C11 N3 -14.2(3)
C10 C8 C11 N3 -132.3(3)
C9 C8 C11 N3 108.5(3)
O3A S1A N2A C8A 58.5(3)
O2A S1A N2A C8A -173.4(2)
C3A S1A N2A C8A -57.7(3)
C2A N1A C1A O1A -5.6(5)
C2A N1A C1A C13A 174.8(3)
C1A N1A C2A C7A -34.1(4)
C1A N1A C2A C3A 147.2(3)
N1A C2A C3A C4A 177.0(3)
C7A C2A C3A C4A -1.7(4)
N1A C2A C3A S1A -5.7(4)
C7A C2A C3A S1A 175.6(2)
O3A S1A C3A C4A -13.9(3)
O2A S1A C3A C4A -143.3(2)
N2A S1A C3A C4A 103.7(2)
O3A S1A C3A C2A 168.7(2)
O2A S1A C3A C2A 39.4(3)
N2A S1A C3A C2A -73.7(3)
C2A C3A C4A C5A 3.7(4)
S1A C3A C4A C5A -173.7(2)
C3A C4A C5A C6A -2.6(5)
C4A C5A C6A C7A -0.5(5)
C5A C6A C7A C2A 2.5(5)
N1A C2A C7A C6A 179.9(3)
C3A C2A C7A C6A -1.4(4)
S1A N2A C8A C9A 96.7(3)
S1A N2A C8A C10A -27.6(3)
S1A N2A C8A C11A -143.7(2)
C12A N3A C11A O4A 0.3(4)
C12A N3A C11A C8A 176.6(3)
N2A C8A C11A O4A -166.3(3)
C9A C8A C11A O4A -47.1(4)
C10A C8A C11A O4A 71.7(3)
N2A C8A C11A N3A 17.3(3)
C9A C8A C11A N3A 136.4(3)
C10A C8A C11A N3A -104.7(3)
